data_7700417
loop_
_publ_author_name
'Ko\<renkov\'a, Monika'
'Hejda, Martin'
'Jir\'asko, Robert'
'Block, Theresa'
'Uhl\'ik, Filip'
'Jambor, Roman'
'R\%u\<Zi\<cka, Ale\<s'
'P\"ottgen, Rainer'
'Dost\'al, Libor'

_publ_section_title
;
 Antimony(i) \\rightarrow Pd(ii) complexes with the (\m-Sb)Pd<sub>2</sub>
 coordination framework.
;
_journal_issue 31
_journal_name_full 'Dalton transactions (Cambridge, England : 2003)'
_journal_page_first 11912
_journal_page_last 11920
_journal_paper_doi 10.1039/c9dt02340b
_journal_volume 48
_journal_year 2019
_chemical_formula_moiety 'C22 H33 Cl2 N2 Pd2 Sb, 2(C6 H6)'
_chemical_formula_sum 'C34 H45 Cl2 N2 Pd2 Sb'
_chemical_formula_weight 887.17
_space_group_crystal_system monoclinic
_space_group_IT_number 14
_space_group_name_Hall '-P 2ybc'
_space_group_name_H-M_alt 'P 1 21/c 1'
_symmetry_space_group_name_Hall '-P 2ybc'
_symmetry_space_group_name_H-M 'P 1 21/c 1'
_atom_sites_solution_hydrogens difmap
_audit_creation_method 'APEX3 v2016.5-0'
_audit_update_record
;
2019-04-05 deposited with the CCDC.    2019-07-01 downloaded from the CCDC.
;
_cell_angle_alpha 90
_cell_angle_beta 118.278(7)
_cell_angle_gamma 90
_cell_formula_units_Z 4
_cell_length_a 9.9651(10)
_cell_length_b 22.9000(14)
_cell_length_c 18.0049(13)
_cell_measurement_reflns_used 53544
_cell_measurement_temperature 150(2)
_cell_measurement_theta_max 27.5
_cell_measurement_theta_min 1
_cell_volume 3618.4(6)
_computing_cell_refinement 'COLLECT and DENZO'
_computing_data_collection 'COLLECT (Hooft, 1998) and DENZO (Otwinowski & Minor, 1997)'
_computing_data_reduction 'COLLECT and DENZO'
_computing_molecular_graphics 'PLATON (Spek, 2003)'
_computing_publication_material 'SHELXL-97 (Sheldrick, 2008)'
_computing_structure_refinement 'SHELXL-97 (Sheldrick, 1997)'
_computing_structure_solution 'SIR92 (Altomare et al., 1994)'
_diffrn_ambient_temperature 150(2)
_diffrn_detector_area_resol_mean 9.091
_diffrn_measured_fraction_theta_full 0.994
_diffrn_measured_fraction_theta_max 0.976
_diffrn_measurement_device_type 'Bruker Nonius KappaCCD area detector'
_diffrn_measurement_method '\f and \w scans to fill the Ewald sphere'
_diffrn_radiation_monochromator graphite
_diffrn_radiation_source 'fine-focus sealed tube'
_diffrn_radiation_type MoK\a
_diffrn_radiation_wavelength 0.71073
_diffrn_reflns_av_R_equivalents 0.0434
_diffrn_reflns_av_unetI/netI 0.0217
_diffrn_reflns_Laue_measured_fraction_full 0.994
_diffrn_reflns_Laue_measured_fraction_max 0.976
_diffrn_reflns_limit_h_max 12
_diffrn_reflns_limit_h_min -12
_diffrn_reflns_limit_k_max 29
_diffrn_reflns_limit_k_min -29
_diffrn_reflns_limit_l_max 22
_diffrn_reflns_limit_l_min -23
_diffrn_reflns_number 53544
_diffrn_reflns_point_group_measured_fraction_full 0.994
_diffrn_reflns_point_group_measured_fraction_max 0.976
_diffrn_reflns_theta_full 25.242
_diffrn_reflns_theta_max 27.500
_diffrn_reflns_theta_min 2.194
_exptl_absorpt_coefficient_mu 1.896
_exptl_absorpt_correction_T_max 0.7456
_exptl_absorpt_correction_T_min 0.5794
_exptl_absorpt_correction_type multi-scan
_exptl_absorpt_process_details
;
SADABS-2016/2 - Bruker AXS area detector
scaling and absorption correction
;
_exptl_crystal_colour yellow
_exptl_crystal_density_diffrn 1.629
_exptl_crystal_description block
_exptl_crystal_F_000 1760
_exptl_crystal_size_max 0.594
_exptl_crystal_size_mid 0.310
_exptl_crystal_size_min 0.262
_refine_diff_density_max 0.953
_refine_diff_density_min -0.722
_refine_diff_density_rms 0.090
_refine_ls_extinction_method none
_refine_ls_goodness_of_fit_ref 1.212
_refine_ls_hydrogen_treatment constr
_refine_ls_matrix_type full
_refine_ls_number_parameters 370
_refine_ls_number_reflns 8104
_refine_ls_number_restraints 20
_refine_ls_restrained_S_all 1.222
_refine_ls_R_factor_all 0.0362
_refine_ls_R_factor_gt 0.0242
_refine_ls_shift/su_max 0.002
_refine_ls_shift/su_mean 0.000
_refine_ls_structure_factor_coef Fsqd
_refine_ls_weighting_details 'w=1/[\s^2^(Fo^2^)+(0.0130P)^2^+5.6703P] where P=(Fo^2^+2Fc^2^)/3'
_refine_ls_weighting_scheme calc
_refine_ls_wR_factor_gt 0.0514
_refine_ls_wR_factor_ref 0.0590
_reflns_Friedel_coverage 0.000
_reflns_number_gt 6890
_reflns_number_total 8104
_reflns_threshold_expression 'I > 2\s(I)'
_cod_data_source_file c9dt02340b2.cif
_cod_data_source_block ld181210Sb1
_cod_depositor_comments 'Adding full bibliography for 7700416--7700419.cif.'
_cod_original_cell_volume 3618.4(5)
_cod_database_code 7700417
_shelx_space_group_comment
;
The symmetry employed for this shelxl refinement is uniquely defined
by the following loop, which should always be used as a source of
symmetry information in preference to the above space-group names.
They are only intended as comments.
;
_exptl_absorpt_special_details
;
The ratio of minimum to maximum
apparent transmission was 0.777
;
_shelxl_version_number 2013-4

loop_
_space_group_symop_operation_xyz
'x, y, z'
'-x, y+1/2, -z+1/2'
'-x, -y, -z'
'x, -y-1/2, z-1/2'

loop_
_atom_site_label
_atom_site_type_symbol
_atom_site_fract_x
_atom_site_fract_y
_atom_site_fract_z
_atom_site_U_iso_or_equiv
_atom_site_adp_type
_atom_site_occupancy
_atom_site_site_symmetry_order
_atom_site_calc_flag
_atom_site_refinement_flags_posn
_atom_site_refinement_flags_adp
Sb1 Sb 0.92469(2) 0.16292(2) 0.43198(2) 0.01808(5) Uani 1 1 d . .
Pd1 Pd 0.69884(2) 0.21822(2) 0.31649(2) 0.02189(5) Uani 1 1 d . .
Pd2 Pd 1.21926(2) 0.16741(2) 0.50526(2) 0.02142(5) Uani 1 1 d . .
Cl1 Cl 0.83666(9) 0.27513(3) 0.26681(5) 0.03489(17) Uani 1 1 d . .
Cl2 Cl 1.25192(9) 0.12228(3) 0.62969(5) 0.03415(17) Uani 1 1 d . .
C5 C 0.7721(4) 0.08609(14) 0.5991(2) 0.0328(7) Uani 1 1 d . .
H5 H 0.7615 0.0988 0.6451 0.039 Uiso 1 1 d R U
C12 C 0.8706(3) 0.18439(13) 0.58467(18) 0.0262(6) Uani 1 1 d . .
H12 H 0.8629 0.2000 0.6302 0.031 Uiso 1 1 d R U
C22 C 1.4577(4) 0.18198(18) 0.5379(2) 0.0426(8) Uani 1 1 d . .
H22A H 1.5251 0.1947 0.5952 0.051 Uiso 1 1 d R U
H22B H 1.5036 0.1538 0.5166 0.051 Uiso 1 1 d R U
C14 C 1.0302(5) 0.30141(15) 0.5151(2) 0.0499(10) Uani 1 1 d . .
H14A H 1.1214 0.2793 0.5305 0.060 Uiso 1 1 d R U
H14B H 1.0559 0.3417 0.5291 0.060 Uiso 1 1 d R U
H14C H 0.9639 0.2978 0.4556 0.060 Uiso 1 1 d R U
N1 N 0.8661(3) 0.07178(10) 0.35346(14) 0.0223(5) Uani 1 1 d . .
C17 C 0.4637(4) 0.24187(19) 0.2255(3) 0.0509(10) Uani 1 1 d . .
H17A H 0.4433 0.2829 0.2113 0.061 Uiso 1 1 d R U
H17B H 0.4101 0.2158 0.1779 0.061 Uiso 1 1 d R U
C19 C 0.5394(4) 0.17161(16) 0.3378(2) 0.0409(8) Uani 1 1 d . .
H19A H 0.4968 0.1368 0.3040 0.049 Uiso 1 1 d R U
H19B H 0.5631 0.1667 0.3963 0.049 Uiso 1 1 d R U
C25 C 0.2699(5) 0.35835(15) 0.3385(3) 0.0493(10) Uani 1 1 d . .
H25 H 0.2193 0.3359 0.2899 0.059 Uiso 1 1 d R U
C9 C 0.7290(5) 0.09063(18) 0.2036(2) 0.0475(9) Uani 1 1 d . .
H9A H 0.6387 0.0711 0.1968 0.057 Uiso 1 1 d R U
H9B H 0.7336 0.0889 0.1515 0.057 Uiso 1 1 d R U
H9C H 0.7267 0.1306 0.2187 0.057 Uiso 1 1 d R U
C11 C 0.8672(5) -0.00396(14) 0.2530(2) 0.0443(9) Uani 1 1 d . .
H11A H 0.9432 -0.0239 0.3018 0.053 Uiso 1 1 d R U
H11B H 0.8892 -0.0087 0.2069 0.053 Uiso 1 1 d R U
H11C H 0.7688 -0.0203 0.2379 0.053 Uiso 1 1 d R U
C18 C 0.4736(4) 0.22458(19) 0.3004(3) 0.0549(11) Uani 1 1 d . .
H18 H 0.4366 0.2494 0.3275 0.066 Uiso 1 1 d R U
N2 N 0.9154(3) 0.21577(10) 0.54196(14) 0.0229(5) Uani 1 1 d . .
C15 C 1.0562(4) 0.28551(17) 0.6568(2) 0.0446(9) Uani 1 1 d . .
H15A H 1.0011 0.2761 0.6868 0.054 Uiso 1 1 d R U
H15B H 1.0917 0.3251 0.6687 0.054 Uiso 1 1 d R U
H15C H 1.1417 0.2596 0.6742 0.054 Uiso 1 1 d R U
C1 C 0.8474(3) 0.10422(12) 0.49239(17) 0.0216(5) Uani 1 1 d . .
C13 C 0.9508(4) 0.27882(13) 0.56287(19) 0.0284(6) Uani 1 1 d . .
C23 C 0.4838(5) 0.4144(2) 0.4286(3) 0.0640(12) Uani 1 1 d D .
H23 H 0.5788 0.4300 0.4421 0.077 Uiso 1 1 d R U
C27 C 0.2802(6) 0.4002(2) 0.4615(3) 0.0630(12) Uani 1 1 d . .
H27 H 0.2364 0.4069 0.4963 0.076 Uiso 1 1 d R U
C20 C 1.2430(4) 0.20653(16) 0.4056(2) 0.0363(7) Uani 1 1 d . .
H20A H 1.2666 0.1805 0.3709 0.044 Uiso 1 1 d R U
H20B H 1.1685 0.2362 0.3734 0.044 Uiso 1 1 d R U
C6 C 0.8315(3) 0.12361(13) 0.56069(18) 0.0246(6) Uani 1 1 d . .
C31 C 0.7191(6) -0.0447(2) 0.8170(3) 0.0714(14) Uani 1 1 d . .
H31 H 0.7043 -0.0848 0.8169 0.086 Uiso 1 1 d R U
C26 C 0.2045(5) 0.36747(18) 0.3895(3) 0.0562(11) Uani 1 1 d . .
H26 H 0.1101 0.3511 0.3756 0.067 Uiso 1 1 d R U
C28 C 0.4189(5) 0.4238(2) 0.4816(2) 0.0673(13) Uani 1 1 d D .
H28 H 0.4711 0.4460 0.5302 0.081 Uiso 1 1 d R U
C8 C 0.8686(4) 0.06062(13) 0.27280(18) 0.0286(6) Uani 1 1 d . .
C7 C 0.8219(3) 0.03256(12) 0.38788(18) 0.0258(6) Uani 1 1 d . .
H7 H 0.7995 -0.0049 0.3658 0.031 Uiso 1 1 d R U
C30 C 0.6103(5) -0.0125(2) 0.7564(3) 0.0713(14) Uani 1 1 d . .
H30 H 0.5214 -0.0300 0.7159 0.086 Uiso 1 1 d R U
C10 C 1.0118(4) 0.08921(16) 0.2804(2) 0.0415(8) Uani 1 1 d . .
H10A H 1.0080 0.1305 0.2886 0.050 Uiso 1 1 d R U
H10B H 1.0190 0.0824 0.2298 0.050 Uiso 1 1 d R U
H10C H 1.0993 0.0729 0.3277 0.050 Uiso 1 1 d R U
C3 C 0.7471(4) 0.01012(14) 0.5004(2) 0.0346(7) Uani 1 1 d . .
H3 H 0.7206 -0.0280 0.4810 0.042 Uiso 1 1 d R U
C2 C 0.8071(3) 0.04796(12) 0.46217(18) 0.0249(6) Uani 1 1 d . .
C34 C 0.7621(7) 0.0715(2) 0.8153(3) 0.0863(17) Uani 1 1 d D U
H34 H 0.7765 0.1117 0.8157 0.104 Uiso 1 1 d R U
C29 C 0.6267(5) 0.0462(2) 0.7542(3) 0.0727(15) Uani 1 1 d D U
H29 H 0.5502 0.0687 0.7127 0.087 Uiso 1 1 d R U
C24 C 0.4085(5) 0.38194(18) 0.3584(3) 0.0528(10) Uani 1 1 d . .
H24 H 0.4510 0.3759 0.3229 0.063 Uiso 1 1 d R U
C4 C 0.7295(4) 0.02992(15) 0.5680(2) 0.0397(8) Uani 1 1 d . .
H4 H 0.6877 0.0052 0.5927 0.048 Uiso 1 1 d R U
C21 C 1.3660(4) 0.22472(18) 0.4810(2) 0.0453(9) Uani 1 1 d . .
H21 H 1.3865 0.2642 0.4933 0.054 Uiso 1 1 d R U
C16 C 0.8016(4) 0.31064(17) 0.5366(3) 0.0643(13) Uani 1 1 d . .
H16A H 0.7352 0.3044 0.4776 0.077 Uiso 1 1 d R U
H16B H 0.8205 0.3517 0.5473 0.077 Uiso 1 1 d R U
H16C H 0.7544 0.2958 0.5685 0.077 Uiso 1 1 d R U
C32 C 0.8463(6) -0.0222(2) 0.8746(3) 0.0641(12) Uani 1 1 d . .
H32 H 0.9188 -0.0458 0.9162 0.077 Uiso 1 1 d R U
C33 C 0.8710(7) 0.0351(3) 0.8745(3) 0.0836(17) Uani 1 1 d . U
H33 H 0.9632 0.0509 0.9144 0.100 Uiso 1 1 d R U

loop_
_atom_site_aniso_label
_atom_site_aniso_U_11
_atom_site_aniso_U_22
_atom_site_aniso_U_33
_atom_site_aniso_U_23
_atom_site_aniso_U_13
_atom_site_aniso_U_12
Sb1 0.01971(9) 0.01809(9) 0.01644(9) 0.00190(6) 0.00855(7) 0.00072(7)
Pd1 0.02225(11) 0.02167(10) 0.02121(11) 0.00449(8) 0.00984(9) 0.00356(8)
Pd2 0.01972(11) 0.02285(11) 0.02091(11) 0.00068(8) 0.00898(9) 0.00215(8)
Cl1 0.0428(4) 0.0363(4) 0.0333(4) 0.0101(3) 0.0243(4) 0.0006(3)
Cl2 0.0389(4) 0.0295(4) 0.0237(4) 0.0068(3) 0.0063(3) -0.0045(3)
C5 0.0379(18) 0.0370(17) 0.0293(16) 0.0112(13) 0.0208(15) 0.0088(14)
C12 0.0278(15) 0.0332(15) 0.0189(14) 0.0013(12) 0.0121(13) 0.0049(12)
C22 0.0209(16) 0.062(2) 0.044(2) -0.0020(18) 0.0144(16) -0.0011(15)
C14 0.094(3) 0.0241(16) 0.047(2) -0.0090(15) 0.047(2) -0.0140(18)
N1 0.0276(13) 0.0189(11) 0.0199(12) -0.0015(9) 0.0108(10) -0.0004(9)
C17 0.0232(18) 0.066(3) 0.051(2) 0.027(2) 0.0074(17) 0.0098(17)
C19 0.0236(16) 0.046(2) 0.050(2) 0.0123(16) 0.0151(16) -0.0020(14)
C25 0.076(3) 0.0278(17) 0.043(2) 0.0040(15) 0.027(2) 0.0076(18)
C9 0.059(2) 0.054(2) 0.0231(17) 0.0011(15) 0.0146(17) 0.0063(19)
C11 0.070(3) 0.0291(17) 0.042(2) -0.0126(15) 0.034(2) -0.0097(17)
C18 0.0302(19) 0.063(3) 0.072(3) 0.025(2) 0.024(2) 0.0121(18)
N2 0.0230(12) 0.0245(12) 0.0209(12) -0.0014(9) 0.0101(10) 0.0044(9)
C15 0.046(2) 0.049(2) 0.0363(19) -0.0128(16) 0.0175(17) -0.0182(17)
C1 0.0209(14) 0.0237(13) 0.0192(13) 0.0064(11) 0.0087(11) 0.0032(11)
C13 0.0336(17) 0.0226(14) 0.0292(15) -0.0077(12) 0.0152(14) 0.0012(12)
C23 0.038(2) 0.067(3) 0.068(3) 0.006(2) 0.009(2) 0.010(2)
C27 0.080(3) 0.069(3) 0.050(3) 0.007(2) 0.039(3) 0.011(3)
C20 0.0330(17) 0.0474(19) 0.0327(17) 0.0050(15) 0.0191(15) -0.0066(15)
C6 0.0241(14) 0.0295(15) 0.0208(14) 0.0056(11) 0.0112(12) 0.0054(12)
C31 0.069(3) 0.049(3) 0.083(4) 0.001(2) 0.025(3) -0.007(2)
C26 0.063(3) 0.042(2) 0.068(3) 0.010(2) 0.034(2) 0.0015(19)
C28 0.065(3) 0.074(3) 0.035(2) -0.006(2) 0.001(2) 0.011(3)
C8 0.0425(18) 0.0230(14) 0.0219(14) -0.0061(11) 0.0165(14) -0.0053(13)
C7 0.0302(16) 0.0183(13) 0.0267(15) 0.0001(11) 0.0116(13) -0.0017(11)
C30 0.041(2) 0.077(3) 0.079(3) -0.002(3) 0.015(2) -0.011(2)
C10 0.057(2) 0.0405(19) 0.042(2) -0.0137(15) 0.0356(19) -0.0130(17)
C3 0.0423(19) 0.0258(15) 0.0390(18) 0.0074(13) 0.0219(16) -0.0034(14)
C2 0.0270(15) 0.0228(14) 0.0254(15) 0.0049(11) 0.0127(13) -0.0002(11)
C34 0.156(5) 0.044(2) 0.091(4) -0.006(3) 0.085(4) -0.022(3)
C29 0.080(3) 0.085(3) 0.074(3) 0.033(3) 0.054(3) 0.038(3)
C24 0.063(3) 0.045(2) 0.055(2) 0.0110(19) 0.032(2) 0.015(2)
C4 0.049(2) 0.0378(18) 0.043(2) 0.0143(15) 0.0310(18) 0.0000(15)
C21 0.039(2) 0.051(2) 0.052(2) 0.0009(18) 0.0260(18) -0.0121(17)
C16 0.039(2) 0.0319(19) 0.100(4) -0.016(2) 0.016(2) 0.0087(17)
C32 0.061(3) 0.072(3) 0.056(3) 0.007(2) 0.025(2) 0.003(2)
C33 0.087(4) 0.097(4) 0.055(3) -0.010(3) 0.024(3) -0.042(3)

loop_
_atom_type_symbol
_atom_type_description
_atom_type_scat_dispersion_real
_atom_type_scat_dispersion_imag
_atom_type_scat_source
C C 0.0033 0.0016 'International Tables Vol C Tables 4.2.6.8 and 6.1.1.4'
H H 0.0000 0.0000 'International Tables Vol C Tables 4.2.6.8 and 6.1.1.4'
N N 0.0061 0.0033 'International Tables Vol C Tables 4.2.6.8 and 6.1.1.4'
Cl Cl 0.1484 0.1585 'International Tables Vol C Tables 4.2.6.8 and 6.1.1.4'
Pd Pd -0.9988 1.0072 'International Tables Vol C Tables 4.2.6.8 and 6.1.1.4'
Sb Sb -0.5866 1.5461 'International Tables Vol C Tables 4.2.6.8 and 6.1.1.4'

loop_
_geom_angle_atom_site_label_1
_geom_angle_atom_site_label_2
_geom_angle_atom_site_label_3
_geom_angle
C1 Sb1 N2 73.91(10)
C1 Sb1 N1 72.81(9)
N2 Sb1 N1 146.51(8)
C1 Sb1 Pd1 109.97(7)
N2 Sb1 Pd1 93.38(6)
N1 Sb1 Pd1 94.34(6)
C1 Sb1 Pd2 111.62(7)
N2 Sb1 Pd2 92.16(6)
N1 Sb1 Pd2 103.45(6)
Pd1 Sb1 Pd2 137.943(11)
C19 Pd1 C18 38.47(14)
C19 Pd1 C17 68.20(14)
C18 Pd1 C17 36.69(15)
C19 Pd1 Cl1 168.72(10)
C18 Pd1 Cl1 132.66(11)
C17 Pd1 Cl1 100.86(10)
C19 Pd1 Sb1 92.88(9)
C18 Pd1 Sb1 127.51(11)
C17 Pd1 Sb1 160.65(10)
Cl1 Pd1 Sb1 97.80(2)
C20 Pd2 C21 38.05(13)
C20 Pd2 C22 67.65(13)
C21 Pd2 C22 37.56(14)
C20 Pd2 Cl2 167.28(9)
C21 Pd2 Cl2 131.33(11)
C22 Pd2 Cl2 99.73(10)
C20 Pd2 Sb1 98.04(9)
C21 Pd2 Sb1 129.39(11)
C22 Pd2 Sb1 165.68(10)
Cl2 Pd2 Sb1 94.59(2)
C4 C5 C6 119.5(3)
C4 C5 H5 120.4
C6 C5 H5 120.1
N2 C12 C6 118.7(3)
N2 C12 H12 120.8
C6 C12 H12 120.5
C21 C22 Pd2 70.10(19)
C21 C22 H22A 116.8
Pd2 C22 H22A 116.6
C21 C22 H22B 116.3
Pd2 C22 H22B 116.6
H22A C22 H22B 113.7
C13 C14 H14A 109.6
C13 C14 H14B 109.1
H14A C14 H14B 109.5
C13 C14 H14C 109.7
H14A C14 H14C 109.5
H14B C14 H14C 109.5
C7 N1 C8 121.4(2)
C7 N1 Sb1 111.30(19)
C8 N1 Sb1 127.22(17)
C18 C17 Pd1 68.9(2)
C18 C17 H17A 116.8
Pd1 C17 H17A 116.9
C18 C17 H17B 116.5
Pd1 C17 H17B 116.9
H17A C17 H17B 113.9
C18 C19 Pd1 72.0(2)
C18 C19 H19A 116.5
Pd1 C19 H19A 116.6
C18 C19 H19B 116.3
Pd1 C19 H19B 116.2
H19A C19 H19B 113.3
C24 C25 C26 120.5(4)
C24 C25 H25 119.8
C26 C25 H25 119.8
C8 C9 H9A 109.4
C8 C9 H9B 109.4
H9A C9 H9B 109.4
C8 C9 H9C 109.5
H9A C9 H9C 109.5
H9B C9 H9C 109.5
C8 C11 H11A 109.4
C8 C11 H11B 109.3
H11A C11 H11B 109.5
C8 C11 H11C 109.8
H11A C11 H11C 109.4
H11B C11 H11C 109.4
C17 C18 C19 121.9(4)
C17 C18 Pd1 74.5(2)
C19 C18 Pd1 69.5(2)
C17 C18 H18 118.7
C19 C18 H18 119.4
Pd1 C18 H18 128.6
C12 N2 C13 120.0(2)
C12 N2 Sb1 112.36(19)
C13 N2 Sb1 127.58(18)
C13 C15 H15A 109.0
C13 C15 H15B 109.4
H15A C15 H15B 109.6
C13 C15 H15C 109.9
H15A C15 H15C 109.5
H15B C15 H15C 109.5
C2 C1 C6 120.9(3)
C2 C1 Sb1 120.3(2)
C6 C1 Sb1 118.7(2)
N2 C13 C14 108.2(2)
N2 C13 C16 107.9(3)
C14 C13 C16 111.0(3)
N2 C13 C15 109.6(3)
C14 C13 C15 109.1(3)
C16 C13 C15 111.0(3)
C24 C23 C28 119.5(4)
C24 C23 H23 120.2
C28 C23 H23 120.3
C28 C27 C26 120.1(4)
C28 C27 H27 119.7
C26 C27 H27 120.2
C21 C20 Pd2 72.6(2)
C21 C20 H20A 116.2
Pd2 C20 H20A 116.4
C21 C20 H20B 116.3
Pd2 C20 H20B 116.2
H20A C20 H20B 113.3
C1 C6 C5 119.7(3)
C1 C6 C12 116.3(2)
C5 C6 C12 123.9(3)
C32 C31 C30 122.5(5)
C32 C31 H31 119.0
C30 C31 H31 118.4
C25 C26 C27 119.5(4)
C25 C26 H26 120.0
C27 C26 H26 120.5
C27 C28 C23 119.7(4)
C27 C28 H28 120.8
C23 C28 H28 119.5
N1 C8 C10 106.7(2)
N1 C8 C11 113.2(2)
C10 C8 C11 110.2(3)
N1 C8 C9 106.9(3)
C10 C8 C9 109.6(3)
C11 C8 C9 110.1(3)
N1 C7 C2 118.8(3)
N1 C7 H7 120.6
C2 C7 H7 120.6
C31 C30 C29 120.5(5)
C31 C30 H30 120.3
C29 C30 H30 119.1
C8 C10 H10A 109.6
C8 C10 H10B 109.5
H10A C10 H10B 109.4
C8 C10 H10C 109.4
H10A C10 H10C 109.4
H10B C10 H10C 109.5
C4 C3 C2 119.3(3)
C4 C3 H3 120.3
C2 C3 H3 120.4
C1 C2 C3 119.6(3)
C1 C2 C7 116.8(2)
C3 C2 C7 123.5(3)
C29 C34 C33 117.9(4)
C29 C34 H34 120.2
C33 C34 H34 121.9
C30 C29 C34 118.1(4)
C30 C29 H29 120.6
C34 C29 H29 121.4
C23 C24 C25 120.7(4)
C23 C24 H24 119.6
C25 C24 H24 119.7
C5 C4 C3 121.0(3)
C5 C4 H4 119.5
C3 C4 H4 119.5
C20 C21 C22 118.2(4)
C20 C21 Pd2 69.37(19)
C22 C21 Pd2 72.3(2)
C20 C21 H21 121.0
C22 C21 H21 120.8
Pd2 C21 H21 129.5
C13 C16 H16A 109.5
C13 C16 H16B 109.8
H16A C16 H16B 109.5
C13 C16 H16C 109.2
H16A C16 H16C 109.5
H16B C16 H16C 109.3
C31 C32 C33 119.8(5)
C31 C32 H32 120.2
C33 C32 H32 120.0
C32 C33 C34 121.1(5)
C32 C33 H33 119.8
C34 C33 H33 119.2

loop_
_geom_bond_atom_site_label_1
_geom_bond_atom_site_label_2
_geom_bond_distance
Sb1 C1 2.092(3)
Sb1 N2 2.360(2)
Sb1 N1 2.432(2)
Sb1 Pd1 2.5610(4)
Sb1 Pd2 2.5881(4)
Pd1 C19 2.095(3)
Pd1 C18 2.128(4)
Pd1 C17 2.198(3)
Pd1 Cl1 2.3556(8)
Pd2 C20 2.116(3)
Pd2 C21 2.157(3)
Pd2 C22 2.186(3)
Pd2 Cl2 2.3458(8)
C5 C4 1.387(5)
C5 C6 1.398(4)
C5 H5 0.9299
C12 N2 1.278(4)
C12 C6 1.455(4)
C12 H12 0.9296
C22 C21 1.399(5)
C22 H22A 0.9714
C22 H22B 0.9693
C14 C13 1.510(5)
C14 H14A 0.9593
C14 H14B 0.9590
C14 H14C 0.9593
N1 C7 1.282(4)
N1 C8 1.487(4)
C17 C18 1.363(6)
C17 H17A 0.9690
C17 H17B 0.9713
C19 C18 1.392(5)
C19 H19A 0.9700
C19 H19B 0.9706
C25 C24 1.363(6)
C25 C26 1.371(6)
C25 H25 0.9301
C9 C8 1.522(5)
C9 H9A 0.9590
C9 H9B 0.9614
C9 H9C 0.9589
C11 C8 1.520(4)
C11 H11A 0.9606
C11 H11B 0.9597
C11 H11C 0.9603
C18 H18 0.9311
N2 C13 1.492(4)
C15 C13 1.518(4)
C15 H15A 0.9595
C15 H15B 0.9600
C15 H15C 0.9607
C1 C2 1.382(4)
C1 C6 1.385(4)
C13 C16 1.516(5)
C23 C24 1.347(6)
C23 C28 1.3996(10)
C23 H23 0.9300
C27 C28 1.364(6)
C27 C26 1.373(6)
C27 H27 0.9305
C20 C21 1.393(5)
C20 H20A 0.9692
C20 H20B 0.9706
C31 C32 1.305(7)
C31 C30 1.336(7)
C31 H31 0.9299
C26 H26 0.9303
C28 H28 0.9292
C8 C10 1.516(4)
C7 C2 1.457(4)
C7 H7 0.9281
C30 C29 1.359(7)
C30 H30 0.9301
C10 H10A 0.9607
C10 H10B 0.9599
C10 H10C 0.9599
C3 C4 1.387(5)
C3 C2 1.404(4)
C3 H3 0.9304
C34 C29 1.3996(10)
C34 C33 1.383(8)
C34 H34 0.9312
C29 H29 0.9302
C24 H24 0.9291
C4 H4 0.9310
C21 H21 0.9307
C16 H16A 0.9594
C16 H16B 0.9613
C16 H16C 0.9602
C32 C33 1.334(7)
C32 H32 0.9286
C33 H33 0.9305
